data_1549802
loop_
_publ_author_name
'Rana, Sujoy'
'Biswas, Jyoti Prasad'
'Sen, Asmita'
'Cl\'emancey, Martin'
'Blondin, Genevi\`eve'
'Latour, Jean-Marc'
'Rajaraman, Gopalan'
'Maiti, Debabrata'

_publ_section_title
;
 Selective C-H halogenation over hydroxylation by non-heme iron(iv)-oxo.
;
_journal_issue 40
_journal_name_full 'Chemical science'
_journal_page_first 7843
_journal_page_last 7858
_journal_paper_doi 10.1039/c8sc02053a
_journal_volume 9
_journal_year 2018
_chemical_formula_moiety '2(C31 H25 Br Fe N5), Br4 Fe, C2 H3 N'
_chemical_formula_sum 'C64 H53 Br6 Fe3 N11'
_chemical_formula_weight 1623.18
_space_group_crystal_system orthorhombic
_space_group_IT_number 61
_space_group_name_Hall '-P 2ac 2ab'
_space_group_name_H-M_alt 'P b c a'
_symmetry_space_group_name_Hall '-P 2ac 2ab'
_symmetry_space_group_name_H-M 'P b c a'
_atom_sites_solution_hydrogens geom
_atom_sites_solution_primary direct
_atom_sites_solution_secondary difmap
_audit_creation_date 2016-09-23
_audit_creation_method
;
Olex2 1.2
(compiled 2016.02.19 svn.r3266 for OlexSys, GUI svn.r5155)
;
_audit_update_record
;
2016-09-23 deposited with the CCDC.
2018-08-15 downloaded from the CCDC.
;
_cell_angle_alpha 90.00
_cell_angle_beta 90.00
_cell_angle_gamma 90.00
_cell_formula_units_Z 8
_cell_length_a 19.0269(4)
_cell_length_b 18.8487(4)
_cell_length_c 35.2474(6)
_cell_measurement_reflns_used 37636
_cell_measurement_temperature 150
_cell_measurement_theta_max 30.9950
_cell_measurement_theta_min 2.0260
_cell_volume 12640.9(4)
_computing_cell_refinement 'CrysAlisPro 1.171.38.43 (Rigaku OD, 2015)'
_computing_data_collection 'CrysAlisPro 1.171.38.43 (Rigaku OD, 2015)'
_computing_data_reduction 'CrysAlisPro 1.171.38.43 (Rigaku OD, 2015)'
_computing_molecular_graphics 'Olex2 (Dolomanov et al., 2009)'
_computing_publication_material 'Olex2 (Dolomanov et al., 2009)'
_computing_structure_refinement 'ShelXL (Sheldrick, 2015)'
_computing_structure_solution 'ShelXT (Sheldrick, 2015)'
_diffrn_ambient_temperature 150
_diffrn_detector 'CCD plate'
_diffrn_detector_area_resol_mean 28.5714
_diffrn_detector_type 'Rigaku Saturn724+'
_diffrn_measured_fraction_theta_full 0.998
_diffrn_measured_fraction_theta_max 0.998
_diffrn_measurement_details
;
List of Runs (angles in degrees, time in seconds):

  # Type    Start    End  Width  t~exp~   \w     \q     \k     \f   Frames
#--------------------------------------------------------------------------
  1  \w    -89.00   7.00   0.50    8.00    --  -20.00 -72.00  36.00  192
  2  \w    -70.00   9.00   0.50    8.00    --  -20.00 -72.00-180.00  158
  3  \w      0.00  37.50   0.50    8.00    --  -20.00  72.00-108.00   75
  4  \w    -59.00  70.00   0.50    8.00    --  -20.00  72.00-180.00  258
  5  \w    -89.00 -37.50   0.50    8.00    --  -20.00 -72.00 108.00  103
;
_diffrn_measurement_device 'abstract diffractometer'
_diffrn_measurement_device_type 'dtrek-CrysAlisPro-abstract goniometer imported rigaku-d*trek images'
_diffrn_measurement_method '\w scans'
_diffrn_measurement_specimen_support 'Mitegen 50um'
_diffrn_orient_matrix_type 'CrysAlisPro convention (1999,Acta A55,543-557)'
_diffrn_orient_matrix_UB_11 -0.0011655000
_diffrn_orient_matrix_UB_12 -0.0086663000
_diffrn_orient_matrix_UB_13 0.0195615000
_diffrn_orient_matrix_UB_21 -0.0372161000
_diffrn_orient_matrix_UB_22 0.0023295000
_diffrn_orient_matrix_UB_23 -0.0003527000
_diffrn_orient_matrix_UB_31 -0.0020801000
_diffrn_orient_matrix_UB_32 -0.0365444000
_diffrn_orient_matrix_UB_33 -0.0046805000
_diffrn_radiation_collimation 0.3
_diffrn_radiation_monochromator graphite
_diffrn_radiation_probe x-ray
_diffrn_radiation_type MoK\a
_diffrn_radiation_wavelength 0.71073
_diffrn_reflns_av_R_equivalents 0.0690
_diffrn_reflns_av_unetI/netI 0.0374
_diffrn_reflns_limit_h_max 22
_diffrn_reflns_limit_h_min -21
_diffrn_reflns_limit_k_max 22
_diffrn_reflns_limit_k_min -21
_diffrn_reflns_limit_l_max 41
_diffrn_reflns_limit_l_min -41
_diffrn_reflns_number 89263
_diffrn_reflns_theta_full 25.00
_diffrn_reflns_theta_max 25.00
_diffrn_reflns_theta_min 2.14
_diffrn_source 'fine-focus sealed X-ray tube'
_diffrn_source_current 24.0
_diffrn_source_power 1.2
_diffrn_source_target Mo
_diffrn_source_type 'Enhance (Mo) X-ray Source'
_diffrn_source_voltage 50.0
_exptl_absorpt_coefficient_mu 4.522
_exptl_absorpt_correction_T_max 1.00000
_exptl_absorpt_correction_T_min 0.40246
_exptl_absorpt_correction_type multi-scan
_exptl_absorpt_process_details
;
CrysAlisPro 1.171.38.43 (Rigaku Oxford Diffraction, 2015)
Empirical absorption correction using spherical harmonics,
 implemented in SCALE3 ABSPACK scaling algorithm.
;
_exptl_crystal_colour orange
_exptl_crystal_colour_primary orange
_exptl_crystal_density_diffrn 1.706
_exptl_crystal_density_method 'not measured'
_exptl_crystal_description block
_exptl_crystal_F_000 6416
_exptl_crystal_size_max 0.27
_exptl_crystal_size_mid 0.25
_exptl_crystal_size_min 0.24
_refine_diff_density_max 0.492
_refine_diff_density_min -0.415
_refine_diff_density_rms 0.106
_refine_ls_extinction_method none
_refine_ls_goodness_of_fit_ref 1.022
_refine_ls_hydrogen_treatment constr
_refine_ls_matrix_type full
_refine_ls_number_parameters 758
_refine_ls_number_reflns 11121
_refine_ls_number_restraints 0
_refine_ls_restrained_S_all 1.022
_refine_ls_R_factor_all 0.0481
_refine_ls_R_factor_gt 0.0331
_refine_ls_shift/su_max 0.002
_refine_ls_shift/su_mean 0.000
_refine_ls_structure_factor_coef Fsqd
_refine_ls_weighting_details 'calc w=1/[\s^2^(Fo^2^)+(0.0347P)^2^+13.1213P] where P=(Fo^2^+2Fc^2^)/3'
_refine_ls_weighting_scheme calc
_refine_ls_wR_factor_gt 0.0703
_refine_ls_wR_factor_ref 0.0760
_reflns_number_gt 9027
_reflns_number_total 11121
_reflns_threshold_expression >2sigma(I)
_cod_data_source_file c8sc02053a2.cif
_cod_data_source_block dm-sr5-192-1_mo
_cod_depositor_comments 'Adding full bibliography for 1549798--1549802.cif.'
_cod_database_code 1549802
_chemical_oxdiff_formula C31H25Br2Fe1N5
_reflns_odcompleteness_completeness 93.35
_reflns_odcompleteness_iscentric 1
_reflns_odcompleteness_theta 31.15
_olex2_refinement_description
;
1. Fixed Uiso
 At 1.2 times of:
  All C(H) groups, All C(H,H) groups
 At 1.5 times of:
  All C(H,H,H) groups
2.a Ternary CH refined with riding coordinates:
 C00R(H00R), C01P(H01P)
2.b Secondary CH2 refined with riding coordinates:
 C019(H01A,H01B), C01C(H01D,H01E), C01O(H01I,H01M), C021(H02A,H02B)
2.c Aromatic/amide H refined with riding coordinates:
 C00M(H00M), C00O(H00O), C00Q(H00Q), C00S(H00S), C00T(H00T), C00U(H00U),
 C00V(H00V), C00X(H00X), C00Y(H00Y), C00Z(H00Z), C010(H010), C014(H014),
 C015(H015), C016(H016), C01A(H01C), C01D(H01F), C01F(H01G), C01G(H01H),
 C01J(H01J), C01K(H01K), C01L(H01L), C01N(H01N), C01Q(H01Q), C01R(H01R),
 C01S(H01S), C01T(H01T), C01V(H01V), C01W(H01W), C01X(H01X), C01Y(H01Y),
 C01Z(H01Z), C020(H020), C022(H022), C023(H023), C024(H024), C025(H025),
 C026(H026), C027(H027), C028(H028), C029(H029)
2.d Idealised Me refined as rotating group:
 C02C(H02C,H02D,H02E)
;
_olex2_submission_special_instructions 'No special instructions were received'
_oxdiff_exptl_absorpt_empirical_details
;
Empirical correction (ABSPACK) includes:
- Absorption correction using spherical harmonics
- Frame scaling
- Detector area scaling
;
_oxdiff_exptl_absorpt_empirical_full_max 1.457
_oxdiff_exptl_absorpt_empirical_full_min 0.595

loop_
_space_group_symop_id
_space_group_symop_operation_xyz
1 'x, y, z'
2 '-x+1/2, -y, z+1/2'
3 '-x, y+1/2, -z+1/2'
4 'x+1/2, -y+1/2, -z'
5 '-x, -y, -z'
6 'x-1/2, y, -z-1/2'
7 'x, -y-1/2, z-1/2'
8 '-x-1/2, y-1/2, z'

loop_
_atom_site_label
_atom_site_type_symbol
_atom_site_fract_x
_atom_site_fract_y
_atom_site_fract_z
_atom_site_U_iso_or_equiv
_atom_site_adp_type
_atom_site_occupancy
_atom_site_calc_flag
_atom_site_refinement_flags_posn
Br01 Br 0.256263(18) 0.400451(18) 0.810253(10) 0.02696(9) Uani 1 d .
Br02 Br 0.260104(17) 0.576073(18) 0.701372(10) 0.02594(9) Uani 1 d .
Br03 Br 0.52780(2) 0.646563(18) 0.471509(10) 0.02974(9) Uani 1 d .
Br04 Br 0.43030(2) 0.83519(2) 0.480375(11) 0.03864(11) Uani 1 d .
Br05 Br 0.61805(2) 0.81894(2) 0.430978(12) 0.03937(11) Uani 1 d .
Br06 Br 0.45208(2) 0.73712(2) 0.377363(12) 0.04441(12) Uani 1 d .
Fe07 Fe 0.33396(2) 0.45807(2) 0.857204(14) 0.02005(11) Uani 1 d .
Fe08 Fe 0.35501(2) 0.52560(2) 0.662127(14) 0.01950(11) Uani 1 d .
Fe09 Fe 0.50365(3) 0.76085(3) 0.439444(15) 0.02773(13) Uani 1 d .
N00A N 0.33406(14) 0.41472(14) 0.67966(8) 0.0208(6) Uani 1 d .
N00B N 0.46185(14) 0.53013(14) 0.69121(8) 0.0239(7) Uani 1 d .
N00C N 0.37355(14) 0.52600(14) 0.90439(8) 0.0232(6) Uani 1 d .
N00D N 0.39824(14) 0.60701(14) 0.62241(8) 0.0234(6) Uani 1 d .
N00E N 0.44298(14) 0.48145(14) 0.83744(8) 0.0232(6) Uani 1 d .
N00F N 0.38432(14) 0.38076(14) 0.89627(8) 0.0222(6) Uani 1 d .
N00G N 0.30204(14) 0.56629(14) 0.84202(8) 0.0249(7) Uani 1 d .
N00H N 0.24579(14) 0.46625(15) 0.89888(8) 0.0258(7) Uani 1 d .
N00I N 0.28617(15) 0.49342(14) 0.61215(8) 0.0242(7) Uani 1 d .
N00J N 0.42149(15) 0.46012(14) 0.62462(8) 0.0252(7) Uani 1 d .
C00K C 0.34817(17) 0.36756(17) 0.65203(10) 0.0224(8) Uani 1 d .
C00L C 0.48465(17) 0.57509(18) 0.71950(10) 0.0250(8) Uani 1 d .
C00M C 0.29068(17) 0.59307(18) 0.80749(11) 0.0287(8) Uani 1 d .
H00M H 0.2943 0.5628 0.7860 0.034 Uiso 1 calc R
C00N C 0.55437(19) 0.45778(19) 0.80562(11) 0.0306(9) Uani 1 d .
C00O C 0.31200(19) 0.27111(18) 0.69053(10) 0.0297(8) Uani 1 d .
H00O H 0.3040 0.2218 0.6942 0.036 Uiso 1 calc R
C00P C 0.48064(18) 0.44898(18) 0.80910(10) 0.0253(8) Uani 1 d .
C00Q C 0.30886(17) 0.39053(17) 0.71253(10) 0.0227(8) Uani 1 d .
H00Q H 0.2985 0.4236 0.7321 0.027 Uiso 1 calc R
C00R C 0.37253(19) 0.40090(17) 0.61544(10) 0.0264(8) Uani 1 d .
H00R H 0.3959 0.3650 0.5988 0.032 Uiso 1 calc R
C00S C 0.29719(19) 0.31895(18) 0.71918(10) 0.0288(8) Uani 1 d .
H00S H 0.2794 0.3031 0.7429 0.035 Uiso 1 calc R
C00T C 0.44559(19) 0.40618(19) 0.78222(10) 0.0298(8) Uani 1 d .
H00T H 0.3959 0.4015 0.7834 0.036 Uiso 1 calc R
C00U C 0.1951(2) 0.4977(2) 0.56583(11) 0.0374(10) Uani 1 d .
H00U H 0.1554 0.5216 0.5557 0.045 Uiso 1 calc R
C00V C 0.33837(18) 0.29544(17) 0.65663(10) 0.0272(8) Uani 1 d .
H00V H 0.3496 0.2633 0.6368 0.033 Uiso 1 calc R
C00W C 0.29702(18) 0.60931(17) 0.87215(11) 0.0271(8) Uani 1 d .
C00X C 0.23014(19) 0.52477(19) 0.59691(10) 0.0298(8) Uani 1 d .
H00X H 0.2136 0.5676 0.6079 0.036 Uiso 1 calc R
C00Y C 0.1985(2) 0.5431(2) 0.94650(11) 0.0388(10) Uani 1 d .
H00Y H 0.2020 0.5858 0.9607 0.047 Uiso 1 calc R
C00Z C 0.19136(19) 0.4219(2) 0.90519(11) 0.0321(9) Uani 1 d .
H00Z H 0.1887 0.3791 0.8909 0.038 Uiso 1 calc R
C010 C 0.4373(2) 0.61680(19) 0.55816(11) 0.0329(9) Uani 1 d .
H010 H 0.4538 0.5932 0.5361 0.039 Uiso 1 calc R
C011 C 0.39269(17) 0.40456(18) 0.93114(10) 0.0249(8) Uani 1 d .
C012 C 0.55720(17) 0.58189(19) 0.72875(11) 0.0296(9) Uani 1 d .
C013 C 0.42344(17) 0.57839(18) 0.59132(10) 0.0260(8) Uani 1 d .
C014 C 0.58246(18) 0.4960(2) 0.68047(12) 0.0348(10) Uani 1 d .
H014 H 0.6149 0.4679 0.6665 0.042 Uiso 1 calc R
C015 C 0.4057(2) 0.3605(2) 0.96233(11) 0.0364(9) Uani 1 d .
H015 H 0.4127 0.3803 0.9868 0.044 Uiso 1 calc R
C016 C 0.2739(2) 0.6636(2) 0.80212(13) 0.0390(10) Uani 1 d .
H016 H 0.2658 0.6815 0.7773 0.047 Uiso 1 calc R
C017 C 0.47753(18) 0.52395(17) 0.86119(10) 0.0241(8) Uani 1 d .
C018 C 0.38902(17) 0.68011(17) 0.62320(10) 0.0230(8) Uani 1 d .
C019 C 0.3884(2) 0.48350(18) 0.93868(10) 0.0301(8) Uani 1 d .
H01A H 0.3510 0.4924 0.9576 0.036 Uiso 1 calc R
H01B H 0.4334 0.4996 0.9498 0.036 Uiso 1 calc R
C01A C 0.1436(2) 0.4969(2) 0.95226(12) 0.0452(11) Uani 1 d .
H01C H 0.1085 0.5073 0.9707 0.054 Uiso 1 calc R
C01B C 0.30915(19) 0.43257(18) 0.59601(10) 0.0281(8) Uani 1 d .
C01C C 0.43636(17) 0.56430(18) 0.89084(11) 0.0279(8) Uani 1 d .
H01D H 0.4675 0.5742 0.9127 0.033 Uiso 1 calc R
H01E H 0.4216 0.6104 0.8800 0.033 Uiso 1 calc R
C01D C 0.4820(2) 0.3713(2) 0.75448(11) 0.0364(9) Uani 1 d .
H01F H 0.4577 0.3421 0.7368 0.044 Uiso 1 calc R
C01E C 0.50965(18) 0.49137(18) 0.67300(11) 0.0277(8) Uani 1 d .
C01F C 0.36800(19) 0.71342(18) 0.65684(11) 0.0304(9) Uani 1 d .
H01G H 0.3588 0.6858 0.6788 0.037 Uiso 1 calc R
C01G C 0.60536(19) 0.5410(2) 0.70779(12) 0.0386(10) Uani 1 d .
H01H H 0.6543 0.5450 0.7128 0.046 Uiso 1 calc R
C01H C 0.40237(19) 0.26143(19) 0.92075(11) 0.0323(9) Uani 1 d .
C01I C 0.24867(18) 0.52586(19) 0.91941(10) 0.0290(8) Uani 1 d .
C01J C 0.5290(2) 0.6648(2) 0.77841(12) 0.0404(10) Uani 1 d .
H01J H 0.5434 0.6957 0.7982 0.049 Uiso 1 calc R
C01K C 0.2771(2) 0.40219(19) 0.56494(10) 0.0342(9) Uani 1 d .
H01K H 0.2947 0.3595 0.5543 0.041 Uiso 1 calc R
C01L C 0.28019(19) 0.67988(19) 0.86889(13) 0.0368(10) Uani 1 d .
H01L H 0.2762 0.7092 0.8907 0.044 Uiso 1 calc R
C01M C 0.39278(17) 0.30915(17) 0.88999(10) 0.0234(8) Uani 1 d .
C01N C 0.5903(2) 0.4214(2) 0.77661(12) 0.0376(10) Uani 1 d .
H01N H 0.6397 0.4271 0.7742 0.045 Uiso 1 calc R
C01O C 0.4416(2) 0.50081(18) 0.59007(11) 0.0350(9) Uani 1 d .
H01I H 0.4181 0.4792 0.5678 0.042 Uiso 1 calc R
H01M H 0.4930 0.4961 0.5863 0.042 Uiso 1 calc R
C01P C 0.31095(18) 0.57307(18) 0.90978(11) 0.0283(8) Uani 1 d .
H01P H 0.3196 0.6087 0.9303 0.034 Uiso 1 calc R
C01Q C 0.1397(2) 0.4357(2) 0.93126(12) 0.0406(10) Uani 1 d .
H01Q H 0.1018 0.4035 0.9347 0.049 Uiso 1 calc R
C01R C 0.3607(2) 0.78552(19) 0.65811(12) 0.0386(10) Uani 1 d .
H01R H 0.3469 0.8077 0.6811 0.046 Uiso 1 calc R
C01S C 0.39378(19) 0.28271(19) 0.85298(11) 0.0314(9) Uani 1 d .
H01S H 0.3881 0.3141 0.8321 0.038 Uiso 1 calc R
C01T C 0.58839(19) 0.5032(2) 0.83177(12) 0.0366(10) Uani 1 d .
H01T H 0.6377 0.5104 0.8304 0.044 Uiso 1 calc R
C01U C 0.40318(19) 0.72199(18) 0.59084(11) 0.0304(9) Uani 1 d .
C01V C 0.2187(2) 0.4353(2) 0.54961(11) 0.0409(10) Uani 1 d .
H01V H 0.1952 0.4155 0.5283 0.049 Uiso 1 calc R
C01W C 0.3734(2) 0.8269(2) 0.62607(13) 0.0449(11) Uani 1 d .
H01W H 0.3674 0.8768 0.6273 0.054 Uiso 1 calc R
C01X C 0.2691(2) 0.7073(2) 0.83290(14) 0.0443(11) Uani 1 d .
H01X H 0.2583 0.7561 0.8297 0.053 Uiso 1 calc R
C01Y C 0.3942(2) 0.7965(2) 0.59317(12) 0.0439(11) Uani 1 d .
H01Y H 0.4028 0.8252 0.5715 0.053 Uiso 1 calc R
C01Z C 0.5775(2) 0.6278(2) 0.75822(12) 0.0402(10) Uani 1 d .
H01Z H 0.6259 0.6330 0.7641 0.048 Uiso 1 calc R
C020 C 0.43547(18) 0.61344(19) 0.74122(11) 0.0319(9) Uani 1 d .
H020 H 0.3867 0.6090 0.7359 0.038 Uiso 1 calc R
C021 C 0.48419(18) 0.43663(19) 0.64581(12) 0.0333(9) Uani 1 d .
H02A H 0.5222 0.4254 0.6276 0.040 Uiso 1 calc R
H02B H 0.4728 0.3927 0.6599 0.040 Uiso 1 calc R
C022 C 0.5501(2) 0.5362(2) 0.85865(12) 0.0346(9) Uani 1 d .
H022 H 0.5723 0.5677 0.8759 0.042 Uiso 1 calc R
C023 C 0.4084(2) 0.1883(2) 0.91277(14) 0.0441(11) Uani 1 d .
H023 H 0.4119 0.1554 0.9331 0.053 Uiso 1 calc R
C024 C 0.4081(2) 0.2894(2) 0.95723(12) 0.0423(10) Uani 1 d .
H024 H 0.4137 0.2587 0.9784 0.051 Uiso 1 calc R
C025 C 0.4270(2) 0.6880(2) 0.55778(11) 0.0392(10) Uani 1 d .
H025 H 0.4357 0.7146 0.5354 0.047 Uiso 1 calc R
C026 C 0.5559(2) 0.3785(2) 0.75197(12) 0.0404(10) Uani 1 d .
H026 H 0.5813 0.3534 0.7331 0.049 Uiso 1 calc R
C027 C 0.4030(2) 0.2117(2) 0.84666(13) 0.0415(10) Uani 1 d .
H027 H 0.4050 0.1945 0.8213 0.050 Uiso 1 calc R
C028 C 0.4094(2) 0.1642(2) 0.87666(14) 0.0473(12) Uani 1 d .
H028 H 0.4144 0.1149 0.8718 0.057 Uiso 1 calc R
C029 C 0.4574(2) 0.6569(2) 0.76981(11) 0.0371(9) Uani 1 d .
H029 H 0.4235 0.6824 0.7842 0.044 Uiso 1 calc R
N02A N 0.2614(3) 0.2016(3) 0.98191(18) 0.0957(18) Uani 1 d .
C02B C 0.2456(3) 0.2570(3) 0.99058(17) 0.0649(15) Uani 1 d .
C02C C 0.2266(3) 0.3264(3) 1.00296(18) 0.0879(19) Uani 1 d .
H02C H 0.2567 0.3615 0.9905 0.132 Uiso 1 calc GR
H02D H 0.2326 0.3298 1.0305 0.132 Uiso 1 calc GR
H02E H 0.1774 0.3356 0.9964 0.132 Uiso 1 calc GR

loop_
_atom_site_aniso_label
_atom_site_aniso_U_11
_atom_site_aniso_U_22
_atom_site_aniso_U_33
_atom_site_aniso_U_23
_atom_site_aniso_U_13
_atom_site_aniso_U_12
Br01 0.02845(19) 0.02484(19) 0.0276(2) -0.00106(15) -0.00385(15) -0.00338(15)
Br02 0.01951(17) 0.02571(19) 0.0326(2) -0.00488(15) 0.00365(14) 0.00169(14)
Br03 0.0446(2) 0.01998(18) 0.0246(2) -0.00204(14) 0.00708(16) -0.00054(16)
Br04 0.0487(2) 0.0367(2) 0.0305(2) 0.00728(17) 0.01115(18) 0.01686(19)
Br05 0.0450(2) 0.0379(2) 0.0352(2) -0.00244(18) 0.00706(18) -0.01457(19)
Br06 0.0624(3) 0.0295(2) 0.0413(3) -0.00945(18) -0.0170(2) 0.0146(2)
Fe07 0.0221(2) 0.0156(2) 0.0225(3) 0.0002(2) -0.0045(2) -0.0013(2)
Fe08 0.0194(2) 0.0155(2) 0.0236(3) -0.00072(19) 0.0064(2) 0.00167(19)
Fe09 0.0346(3) 0.0207(3) 0.0279(3) -0.0005(2) 0.0046(2) 0.0006(2)
N00A 0.0204(14) 0.0169(14) 0.0253(17) 0.0006(12) 0.0012(12) 0.0012(12)
N00B 0.0181(14) 0.0202(15) 0.0333(18) 0.0064(13) 0.0047(13) 0.0005(12)
N00C 0.0251(15) 0.0190(15) 0.0257(17) -0.0014(12) -0.0063(12) 0.0006(12)
N00D 0.0246(15) 0.0192(15) 0.0264(17) 0.0004(12) 0.0080(12) 0.0007(12)
N00E 0.0212(15) 0.0204(15) 0.0280(17) 0.0043(13) -0.0032(12) -0.0003(12)
N00F 0.0211(15) 0.0193(15) 0.0263(17) 0.0007(12) -0.0042(12) 0.0005(12)
N00G 0.0239(15) 0.0184(15) 0.0326(18) 0.0056(13) -0.0051(13) -0.0004(12)
N00H 0.0279(16) 0.0259(16) 0.0236(16) 0.0020(13) -0.0021(13) -0.0015(13)
N00I 0.0325(17) 0.0193(15) 0.0209(16) 0.0011(12) 0.0072(13) -0.0006(13)
N00J 0.0286(16) 0.0154(14) 0.0317(18) 0.0021(12) 0.0107(13) -0.0004(12)
C00K 0.0197(17) 0.0206(18) 0.027(2) -0.0006(15) 0.0029(14) -0.0010(14)
C00L 0.0214(18) 0.0245(19) 0.029(2) 0.0117(16) 0.0000(15) -0.0038(15)
C00M 0.0210(18) 0.027(2) 0.038(2) 0.0084(17) -0.0011(16) -0.0039(15)
C00N 0.0281(19) 0.031(2) 0.032(2) 0.0135(17) 0.0027(16) -0.0029(17)
C00O 0.036(2) 0.0181(18) 0.035(2) 0.0030(16) -0.0048(17) -0.0029(16)
C00P 0.0269(19) 0.0201(18) 0.029(2) 0.0116(15) -0.0016(15) 0.0001(15)
C00Q 0.0238(18) 0.0216(18) 0.023(2) -0.0004(15) -0.0015(14) 0.0005(15)
C00R 0.037(2) 0.0175(17) 0.025(2) -0.0037(15) 0.0098(16) 0.0001(16)
C00S 0.034(2) 0.027(2) 0.025(2) 0.0048(16) -0.0015(16) -0.0080(16)
C00T 0.028(2) 0.032(2) 0.030(2) 0.0012(16) 0.0033(16) 0.0013(17)
C00U 0.039(2) 0.041(2) 0.032(2) 0.0044(19) -0.0057(18) 0.0051(19)
C00V 0.032(2) 0.0168(18) 0.033(2) -0.0039(15) -0.0014(16) 0.0020(15)
C00W 0.0215(18) 0.0169(18) 0.043(2) 0.0011(16) -0.0018(16) 0.0002(15)
C00X 0.037(2) 0.026(2) 0.026(2) 0.0009(16) 0.0039(17) 0.0017(17)
C00Y 0.045(2) 0.041(2) 0.030(2) -0.0065(18) -0.0007(18) 0.010(2)
C00Z 0.033(2) 0.034(2) 0.029(2) 0.0086(17) -0.0033(17) -0.0024(18)
C010 0.044(2) 0.028(2) 0.026(2) 0.0011(16) 0.0118(17) 0.0014(18)
C011 0.0236(18) 0.0251(19) 0.026(2) 0.0004(16) -0.0038(15) 0.0008(15)
C012 0.0178(18) 0.031(2) 0.040(2) 0.0166(17) -0.0022(16) -0.0011(16)
C013 0.0238(18) 0.0237(19) 0.030(2) -0.0003(16) 0.0077(15) -0.0015(15)
C014 0.0204(19) 0.034(2) 0.050(3) 0.0155(19) 0.0084(17) 0.0065(17)
C015 0.049(2) 0.036(2) 0.024(2) 0.0022(17) -0.0090(18) 0.0036(19)
C016 0.032(2) 0.030(2) 0.055(3) 0.019(2) 0.0003(19) 0.0022(18)
C017 0.0267(19) 0.0158(17) 0.030(2) 0.0090(15) -0.0068(15) -0.0011(15)
C018 0.0241(18) 0.0171(17) 0.028(2) -0.0021(15) 0.0015(15) 0.0000(15)
C019 0.035(2) 0.027(2) 0.028(2) -0.0039(16) -0.0095(16) -0.0010(17)
C01A 0.036(2) 0.063(3) 0.037(3) 0.011(2) 0.0085(19) 0.008(2)
C01B 0.037(2) 0.0231(19) 0.024(2) 0.0020(15) 0.0106(16) -0.0012(16)
C01C 0.0245(19) 0.0218(19) 0.037(2) -0.0020(16) -0.0081(16) -0.0032(15)
C01D 0.044(2) 0.038(2) 0.026(2) 0.0010(18) -0.0006(18) 0.0059(19)
C01E 0.0245(19) 0.0204(18) 0.038(2) 0.0129(16) 0.0079(16) 0.0019(15)
C01F 0.037(2) 0.0206(19) 0.034(2) -0.0030(16) 0.0093(17) -0.0043(16)
C01G 0.0169(19) 0.045(2) 0.054(3) 0.016(2) -0.0020(18) 0.0009(18)
C01H 0.032(2) 0.025(2) 0.040(2) 0.0068(17) -0.0071(17) 0.0001(16)
C01I 0.029(2) 0.030(2) 0.028(2) -0.0017(16) -0.0025(16) 0.0045(16)
C01J 0.037(2) 0.043(2) 0.041(3) 0.004(2) -0.0130(19) -0.009(2)
C01K 0.054(3) 0.025(2) 0.024(2) -0.0038(16) 0.0015(18) 0.0008(18)
C01L 0.030(2) 0.020(2) 0.060(3) -0.0009(19) 0.0013(19) 0.0052(17)
C01M 0.0192(17) 0.0189(18) 0.032(2) 0.0029(15) -0.0037(15) -0.0018(14)
C01N 0.029(2) 0.043(2) 0.041(3) 0.014(2) 0.0056(18) 0.0033(19)
C01O 0.045(2) 0.0213(19) 0.039(2) 0.0015(17) 0.0225(19) 0.0001(17)
C01P 0.0290(19) 0.0224(18) 0.034(2) -0.0084(16) -0.0050(16) 0.0036(16)
C01Q 0.031(2) 0.053(3) 0.038(3) 0.015(2) 0.0018(18) -0.005(2)
C01R 0.048(2) 0.024(2) 0.044(3) -0.0096(18) 0.0135(19) -0.0026(18)
C01S 0.035(2) 0.0230(19) 0.036(2) -0.0023(17) -0.0062(17) 0.0020(16)
C01T 0.0228(19) 0.039(2) 0.048(3) 0.012(2) 0.0002(18) -0.0078(17)
C01U 0.038(2) 0.0221(19) 0.031(2) 0.0038(16) 0.0043(17) 0.0008(16)
C01V 0.056(3) 0.041(2) 0.025(2) -0.0007(18) -0.0041(19) -0.004(2)
C01W 0.062(3) 0.0155(19) 0.057(3) -0.0027(19) 0.012(2) 0.0015(19)
C01X 0.034(2) 0.017(2) 0.082(4) 0.013(2) 0.001(2) 0.0081(17)
C01Y 0.066(3) 0.021(2) 0.044(3) 0.0055(19) 0.012(2) 0.001(2)
C01Z 0.025(2) 0.049(3) 0.047(3) 0.011(2) -0.0132(19) -0.0073(19)
C020 0.0178(18) 0.038(2) 0.040(2) -0.0042(18) -0.0002(16) -0.0042(16)
C021 0.0238(19) 0.0213(19) 0.055(3) 0.0035(18) 0.0136(18) 0.0069(16)
C022 0.032(2) 0.031(2) 0.040(2) 0.0037(18) -0.0072(18) -0.0082(18)
C023 0.049(3) 0.021(2) 0.063(3) 0.010(2) -0.015(2) 0.0032(18)
C024 0.061(3) 0.034(2) 0.032(2) 0.0122(19) -0.010(2) 0.001(2)
C025 0.061(3) 0.031(2) 0.026(2) 0.0061(17) 0.0103(19) 0.002(2)
C026 0.042(2) 0.043(2) 0.036(2) 0.011(2) 0.0134(19) 0.015(2)
C027 0.044(2) 0.033(2) 0.047(3) -0.010(2) -0.011(2) 0.0091(19)
C028 0.048(3) 0.021(2) 0.073(4) -0.006(2) -0.017(2) 0.0088(19)
C029 0.032(2) 0.041(2) 0.037(2) -0.0027(19) -0.0001(18) -0.0027(18)
N02A 0.077(4) 0.079(4) 0.131(5) -0.027(4) 0.013(3) -0.021(3)
C02B 0.047(3) 0.067(4) 0.081(4) -0.009(3) 0.004(3) -0.004(3)
C02C 0.080(4) 0.090(5) 0.094(5) 0.006(4) 0.000(4) 0.030(4)

loop_
_atom_type_symbol
_atom_type_description
_atom_type_scat_dispersion_real
_atom_type_scat_dispersion_imag
_atom_type_scat_source
C C 0.0033 0.0016 'International Tables Vol C Tables 4.2.6.8 and 6.1.1.4'
H H 0.0000 0.0000 'International Tables Vol C Tables 4.2.6.8 and 6.1.1.4'
Br Br -0.2901 2.4595 'International Tables Vol C Tables 4.2.6.8 and 6.1.1.4'
Fe Fe 0.3463 0.8444 'International Tables Vol C Tables 4.2.6.8 and 6.1.1.4'
N N 0.0061 0.0033 'International Tables Vol C Tables 4.2.6.8 and 6.1.1.4'

loop_
_geom_angle_atom_site_label_1
_geom_angle_atom_site_label_2
_geom_angle_atom_site_label_3
_geom_angle
N00C Fe07 Br01 162.57(7)
N00C Fe07 N00E 78.78(10)
N00C Fe07 N00H 73.96(10)
N00E Fe07 Br01 115.71(8)
N00E Fe07 N00H 152.74(11)
N00F Fe07 Br01 112.64(7)
N00F Fe07 N00C 76.62(10)
N00F Fe07 N00E 85.54(10)
N00F Fe07 N00H 87.80(10)
N00G Fe07 Br01 94.57(8)
N00G Fe07 N00C 75.03(10)
N00G Fe07 N00E 89.85(10)
N00G Fe07 N00F 151.64(11)
N00G Fe07 N00H 83.60(11)
N00H Fe07 Br01 91.23(7)
N00A Fe08 Br02 94.34(7)
N00A Fe08 N00B 94.04(10)
N00A Fe08 N00D 152.74(10)
N00A Fe08 N00I 82.01(10)
N00B Fe08 Br02 112.75(7)
N00D Fe08 Br02 110.87(7)
N00D Fe08 N00B 85.85(10)
N00D Fe08 N00I 84.84(10)
N00I Fe08 Br02 96.63(7)
N00I Fe08 N00B 150.59(10)
N00J Fe08 Br02 166.30(8)
N00J Fe08 N00A 75.09(10)
N00J Fe08 N00B 77.23(11)
N00J Fe08 N00D 78.33(10)
N00J Fe08 N00I 73.58(10)
Br04 Fe09 Br03 109.56(2)
Br04 Fe09 Br05 108.78(2)
Br05 Fe09 Br03 106.20(2)
Br06 Fe09 Br03 108.94(2)
Br06 Fe09 Br04 113.85(2)
Br06 Fe09 Br05 109.23(2)
C00K N00A Fe08 112.7(2)
C00Q N00A Fe08 129.0(2)
C00Q N00A C00K 118.3(3)
C00L N00B Fe08 129.0(2)
C01E N00B Fe08 111.8(2)
C01E N00B C00L 118.1(3)
C019 N00C Fe07 111.3(2)
C019 N00C C01P 111.7(3)
C01C N00C Fe07 108.2(2)
C01C N00C C019 112.1(3)
C01C N00C C01P 113.3(3)
C01P N00C Fe07 99.56(19)
C013 N00D Fe08 112.1(2)
C013 N00D C018 118.1(3)
C018 N00D Fe08 128.5(2)
C00P N00E Fe07 128.6(2)
C017 N00E Fe07 112.4(2)
C017 N00E C00P 117.9(3)
C011 N00F Fe07 114.0(2)
C011 N00F C01M 118.0(3)
C01M N00F Fe07 126.4(2)
C00M N00G Fe07 128.2(2)
C00M N00G C00W 118.8(3)
C00W N00G Fe07 112.9(2)
C00Z N00H Fe07 129.9(2)
C01I N00H Fe07 112.5(2)
C01I N00H C00Z 117.6(3)
C00X N00I Fe08 130.9(2)
C00X N00I C01B 117.7(3)
C01B N00I Fe08 111.4(2)
C00R N00J Fe08 101.00(19)
C01O N00J Fe08 110.4(2)
C01O N00J C00R 111.7(3)
C021 N00J Fe08 109.2(2)
C021 N00J C00R 113.0(3)
C021 N00J C01O 111.1(3)
N00A C00K C00R 113.9(3)
N00A C00K C00V 122.5(3)
C00V C00K C00R 123.5(3)
N00B C00L C012 121.7(3)
N00B C00L C020 120.0(3)
C020 C00L C012 118.3(3)
N00G C00M H00M 119.1
N00G C00M C016 121.8(4)
C016 C00M H00M 119.1
C01N C00N C00P 119.1(4)
C01N C00N C01T 123.0(3)
C01T C00N C00P 117.8(3)
C00S C00O H00O 120.3
C00V C00O H00O 120.3
C00V C00O C00S 119.5(3)
N00E C00P C00N 121.8(3)
N00E C00P C00T 119.8(3)
C00T C00P C00N 118.4(3)
N00A C00Q H00Q 118.8
N00A C00Q C00S 122.4(3)
C00S C00Q H00Q 118.8
N00J C00R C00K 108.6(3)
N00J C00R H00R 110.9
N00J C00R C01B 107.6(3)
C00K C00R H00R 110.9
C00K C00R C01B 107.9(3)
C01B C00R H00R 110.9
C00O C00S C00Q 118.6(3)
C00O C00S H00S 120.7
C00Q C00S H00S 120.7
C00P C00T H00T 119.5
C01D C00T C00P 121.0(4)
C01D C00T H00T 119.5
C00X C00U H00U 120.4
C00X C00U C01V 119.1(4)
C01V C00U H00U 120.4
C00K C00V H00V 120.7
C00O C00V C00K 118.7(3)
C00O C00V H00V 120.7
N00G C00W C01L 122.5(4)
N00G C00W C01P 114.1(3)
C01L C00W C01P 123.4(3)
N00I C00X C00U 122.8(3)
N00I C00X H00X 118.6
C00U C00X H00X 118.6
C01A C00Y H00Y 120.8
C01A C00Y C01I 118.4(4)
C01I C00Y H00Y 120.8
N00H C00Z H00Z 118.6
N00H C00Z C01Q 122.8(4)
C01Q C00Z H00Z 118.6
C013 C010 H010 120.2
C025 C010 H010 120.2
C025 C010 C013 119.5(3)
N00F C011 C015 123.5(3)
N00F C011 C019 119.5(3)
C015 C011 C019 117.1(3)
C01G C012 C00L 117.5(4)
C01Z C012 C00L 119.4(3)
C01Z C012 C01G 123.1(3)
N00D C013 C010 123.6(3)
N00D C013 C01O 120.6(3)
C010 C013 C01O 115.8(3)
C01E C014 H014 120.5
C01G C014 H014 120.5
C01G C014 C01E 119.1(4)
C011 C015 H015 120.3
C024 C015 C011 119.3(4)
C024 C015 H015 120.3
C00M C016 H016 120.4
C01X C016 C00M 119.2(4)
C01X C016 H016 120.4
N00E C017 C01C 118.8(3)
N00E C017 C022 123.0(3)
C022 C017 C01C 118.1(3)
N00D C018 C01F 119.9(3)
N00D C018 C01U 120.9(3)
C01F C018 C01U 119.2(3)
N00C C019 C011 113.6(3)
N00C C019 H01A 108.9
N00C C019 H01B 108.9
C011 C019 H01A 108.9
C011 C019 H01B 108.9
H01A C019 H01B 107.7
C00Y C01A H01C 120.2
C01Q C01A C00Y 119.5(4)
C01Q C01A H01C 120.2
N00I C01B C00R 113.7(3)
N00I C01B C01K 122.9(3)
C01K C01B C00R 123.3(3)
N00C C01C C017 113.4(3)
N00C C01C H01D 108.9
N00C C01C H01E 108.9
C017 C01C H01D 108.9
C017 C01C H01E 108.9
H01D C01C H01E 107.7
C00T C01D H01F 119.9
C00T C01D C026 120.1(4)
C026 C01D H01F 119.9
N00B C01E C014 123.1(4)
N00B C01E C021 117.9(3)
C014 C01E C021 118.8(3)
C018 C01F H01G 119.9
C01R C01F C018 120.2(3)
C01R C01F H01G 119.9
C012 C01G H01H 119.8
C014 C01G C012 120.4(3)
C014 C01G H01H 119.8
C023 C01H C01M 118.5(4)
C024 C01H C01M 118.3(3)
C024 C01H C023 123.1(4)
N00H C01I C00Y 122.7(3)
N00H C01I C01P 113.8(3)
C00Y C01I C01P 123.5(3)
C01Z C01J H01J 120.3
C01Z C01J C029 119.5(4)
C029 C01J H01J 120.3
C01B C01K H01K 120.7
C01B C01K C01V 118.6(3)
C01V C01K H01K 120.7
C00W C01L H01L 120.9
C00W C01L C01X 118.2(4)
C01X C01L H01L 120.9
N00F C01M C01H 120.9(3)
N00F C01M C01S 120.1(3)
C01S C01M C01H 119.0(3)
C00N C01N H01N 119.3
C026 C01N C00N 121.4(4)
C026 C01N H01N 119.3
N00J C01O C013 114.7(3)
N00J C01O H01I 108.6
N00J C01O H01M 108.6
C013 C01O H01I 108.6
C013 C01O H01M 108.6
H01I C01O H01M 107.6
N00C C01P C00W 107.2(3)
N00C C01P C01I 107.6(3)
N00C C01P H01P 111.0
C00W C01P C01I 108.8(3)
C00W C01P H01P 111.0
C01I C01P H01P 111.0
C00Z C01Q C01A 118.9(4)
C00Z C01Q H01Q 120.5
C01A C01Q H01Q 120.5
C01F C01R H01R 119.6
C01F C01R C01W 120.8(4)
C01W C01R H01R 119.6
C01M C01S H01S 119.9
C027 C01S C01M 120.2(4)
C027 C01S H01S 119.9
C00N C01T H01T 120.3
C022 C01T C00N 119.4(3)
C022 C01T H01T 120.3
C018 C01U C01Y 118.9(3)
C025 C01U C018 118.4(3)
C025 C01U C01Y 122.6(3)
C00U C01V C01K 118.8(4)
C00U C01V H01V 120.6
C01K C01V H01V 120.6
C01R C01W H01W 119.7
C01Y C01W C01R 120.6(4)
C01Y C01W H01W 119.7
C016 C01X C01L 119.5(4)
C016 C01X H01X 120.2
C01L C01X H01X 120.2
C01U C01Y H01Y 119.9
C01W C01Y C01U 120.3(4)
C01W C01Y H01Y 119.9
C012 C01Z H01Z 119.4
C01J C01Z C012 121.1(4)
C01J C01Z H01Z 119.4
C00L C020 H020 119.8
C029 C020 C00L 120.5(3)
C029 C020 H020 119.8
N00J C021 C01E 112.4(3)
N00J C021 H02A 109.1
N00J C021 H02B 109.1
C01E C021 H02A 109.1
C01E C021 H02B 109.1
H02A C021 H02B 107.9
C017 C022 H022 120.0
C01T C022 C017 120.1(4)
C01T C022 H022 120.0
C01H C023 H023 119.5
C028 C023 C01H 121.1(4)
C028 C023 H023 119.5
C015 C024 C01H 119.6(4)
C015 C024 H024 120.2
C01H C024 H024 120.2
C010 C025 C01U 119.3(3)
C010 C025 H025 120.3
C01U C025 H025 120.3
C01D C026 H026 120.1
C01N C026 C01D 119.9(4)
C01N C026 H026 120.1
C01S C027 H027 119.4
C01S C027 C028 121.1(4)
C028 C027 H027 119.4
C023 C028 C027 120.0(4)
C023 C028 H028 120.0
C027 C028 H028 120.0
C01J C029 H029 119.4
C020 C029 C01J 121.3(4)
C020 C029 H029 119.4
N02A C02B C02C 177.8(7)
C02B C02C H02C 109.5
C02B C02C H02D 109.5
C02B C02C H02E 109.5
H02C C02C H02D 109.5
H02C C02C H02E 109.5
H02D C02C H02E 109.5

loop_
_geom_bond_atom_site_label_1
_geom_bond_atom_site_label_2
_geom_bond_distance
Br01 Fe07 2.4705(6)
Br02 Fe08 2.4657(6)
Br03 Fe09 2.4757(6)
Br04 Fe09 2.4480(6)
Br05 Fe09 2.4547(6)
Br06 Fe09 2.4395(7)
Fe07 N00C 2.230(3)
Fe07 N00E 2.232(3)
Fe07 N00F 2.222(3)
Fe07 N00G 2.195(3)
Fe07 N00H 2.235(3)
Fe08 N00A 2.216(3)
Fe08 N00B 2.278(3)
Fe08 N00D 2.234(3)
Fe08 N00I 2.278(3)
Fe08 N00J 2.207(3)
N00A C00K 1.346(4)
N00A C00Q 1.334(4)
N00B C00L 1.379(5)
N00B C01E 1.331(4)
N00C C019 1.477(4)
N00C C01C 1.476(4)
N00C C01P 1.497(4)
N00D C013 1.312(4)
N00D C018 1.389(4)
N00E C00P 1.373(4)
N00E C017 1.332(4)
N00F C011 1.318(4)
N00F C01M 1.377(4)
N00G C00M 1.335(4)
N00G C00W 1.340(4)
N00H C00Z 1.350(4)
N00H C01I 1.338(4)
N00I C00X 1.332(4)
N00I C01B 1.353(4)
N00J C00R 1.490(4)
N00J C01O 1.489(4)
N00J C021 1.475(5)
C00K C00R 1.508(5)
C00K C00V 1.382(5)
C00L C012 1.424(5)
C00L C020 1.409(5)
C00M H00M 0.9500
C00M C016 1.380(5)
C00N C00P 1.418(5)
C00N C01N 1.408(5)
C00N C01T 1.415(5)
C00O H00O 0.9500
C00O C00S 1.383(5)
C00O C00V 1.375(5)
C00P C00T 1.412(5)
C00Q H00Q 0.9500
C00Q C00S 1.387(5)
C00R H00R 1.0000
C00R C01B 1.510(5)
C00S H00S 0.9500
C00T H00T 0.9500
C00T C01D 1.367(5)
C00U H00U 0.9500
C00U C00X 1.380(5)
C00U C01V 1.382(5)
C00V H00V 0.9500
C00W C01L 1.373(5)
C00W C01P 1.515(5)
C00X H00X 0.9500
C00Y H00Y 0.9500
C00Y C01A 1.376(6)
C00Y C01I 1.389(5)
C00Z H00Z 0.9500
C00Z C01Q 1.371(5)
C010 H010 0.9500
C010 C013 1.400(5)
C010 C025 1.356(5)
C011 C015 1.400(5)
C011 C019 1.514(5)
C012 C01G 1.407(5)
C012 C01Z 1.406(5)
C013 C01O 1.503(5)
C014 H014 0.9500
C014 C01E 1.413(5)
C014 C01G 1.356(6)
C015 H015 0.9500
C015 C024 1.353(5)
C016 H016 0.9500
C016 C01X 1.365(6)
C017 C01C 1.511(5)
C017 C022 1.403(5)
C018 C01F 1.400(5)
C018 C01U 1.413(5)
C019 H01A 0.9900
C019 H01B 0.9900
C01A H01C 0.9500
C01A C01Q 1.372(6)
C01B C01K 1.378(5)
C01C H01D 0.9900
C01C H01E 0.9900
C01D H01F 0.9500
C01D C026 1.414(5)
C01E C021 1.489(5)
C01F H01G 0.9500
C01F C01R 1.367(5)
C01G H01H 0.9500
C01H C01M 1.420(5)
C01H C023 1.412(5)
C01H C024 1.394(5)
C01I C01P 1.520(5)
C01J H01J 0.9500
C01J C01Z 1.358(6)
C01J C029 1.404(5)
C01K H01K 0.9500
C01K C01V 1.385(5)
C01L H01L 0.9500
C01L C01X 1.386(6)
C01M C01S 1.397(5)
C01N H01N 0.9500
C01N C026 1.355(6)
C01O H01I 0.9900
C01O H01M 0.9900
C01P H01P 1.0000
C01Q H01Q 0.9500
C01R H01R 0.9500
C01R C01W 1.393(6)
C01S H01S 0.9500
C01S C027 1.368(5)
C01T H01T 0.9500
C01T C022 1.347(6)
C01U C01Y 1.417(5)
C01U C025 1.405(5)
C01V H01V 0.9500
C01W H01W 0.9500
C01W C01Y 1.352(6)
C01X H01X 0.9500
C01Y H01Y 0.9500
C01Z H01Z 0.9500
C020 H020 0.9500
C020 C029 1.364(5)
C021 H02A 0.9900
C021 H02B 0.9900
C022 H022 0.9500
C023 H023 0.9500
C023 C028 1.351(6)
C024 H024 0.9500
C025 H025 0.9500
C026 H026 0.9500
C027 H027 0.9500
C027 C028 1.390(6)
C028 H028 0.9500
C029 H029 0.9500
N02A C02B 1.129(7)
C02B C02C 1.426(8)
C02C H02C 0.9800
C02C H02D 0.9800
C02C H02E 0.9800

loop_
_geom_torsion_atom_site_label_1
_geom_torsion_atom_site_label_2
_geom_torsion_atom_site_label_3
_geom_torsion_atom_site_label_4
_geom_torsion
Br01 Fe07 N00C C019 106.1(3)
Br01 Fe07 N00C C01C -130.4(2)
Br01 Fe07 N00C C01P -11.8(4)
Br01 Fe07 N00E C00P -24.3(3)
Br01 Fe07 N00E C017 168.13(19)
Br01 Fe07 N00F C011 -144.9(2)
Br01 Fe07 N00F C01M 20.2(3)
Br01 Fe07 N00G C00M -41.1(3)
Br01 Fe07 N00G C00W 142.0(2)
Br01 Fe07 N00H C00Z 34.1(3)
Br01 Fe07 N00H C01I -144.1(2)
Br02 Fe08 N00A C00K 147.7(2)
Br02 Fe08 N00A C00Q -30.7(3)
Br02 Fe08 N00B C00L -23.8(3)
Br02 Fe08 N00B C01E 168.4(2)
Br02 Fe08 N00D C013 -151.5(2)
Br02 Fe08 N00D C018 14.6(3)
Br02 Fe08 N00I C00X 36.2(3)
Br02 Fe08 N00I C01B -145.0(2)
Br02 Fe08 N00J C00R 1.2(5)
Br02 Fe08 N00J C01O 119.5(3)
Br02 Fe08 N00J C021 -118.1(3)
Fe07 N00C C019 C011 15.6(4)
Fe07 N00C C01C C017 -30.1(3)
Fe07 N00C C01P C00W -57.8(3)
Fe07 N00C C01P C01I 59.1(3)
Fe07 N00E C00P C00N -164.7(2)
Fe07 N00E C00P C00T 16.0(4)
Fe07 N00E C017 C01C -15.3(4)
Fe07 N00E C017 C022 168.4(3)
Fe07 N00F C011 C015 162.7(3)
Fe07 N00F C011 C019 -17.4(4)
Fe07 N00F C01M C01H -157.7(2)
Fe07 N00F C01M C01S 23.9(4)
Fe07 N00G C00M C016 -176.9(3)
Fe07 N00G C00W C01L 177.7(3)
Fe07 N00G C00W C01P -2.8(4)
Fe07 N00H C00Z C01Q -177.7(3)
Fe07 N00H C01I C00Y 178.5(3)
Fe07 N00H C01I C01P -0.4(4)
Fe08 N00A C00K C00R -1.8(3)
Fe08 N00A C00K C00V -179.5(3)
Fe08 N00A C00Q C00S 178.7(2)
Fe08 N00B C00L C012 -165.6(2)
Fe08 N00B C00L C020 17.2(5)
Fe08 N00B C01E C014 167.1(3)
Fe08 N00B C01E C021 -18.0(4)
Fe08 N00D C013 C010 163.4(3)
Fe08 N00D C013 C01O -18.7(4)
Fe08 N00D C018 C01F 20.1(5)
Fe08 N00D C018 C01U -162.4(3)
Fe08 N00I C00X C00U 179.0(3)
Fe08 N00I C01B C00R 1.4(3)
Fe08 N00I C01B C01K -179.2(3)
Fe08 N00J C00R C00K -56.3(3)
Fe08 N00J C00R C01B 60.2(3)
Fe08 N00J C01O C013 9.6(4)
Fe08 N00J C021 C01E -35.5(3)
N00A Fe08 N00B C00L -120.2(3)
N00A Fe08 N00B C01E 72.0(2)
N00A Fe08 N00D C013 5.0(4)
N00A Fe08 N00D C018 171.0(2)
N00A Fe08 N00I C00X 129.6(3)
N00A Fe08 N00I C01B -51.5(2)
N00A Fe08 N00J C00R 41.57(19)
N00A Fe08 N00J C01O 159.8(3)
N00A Fe08 N00J C021 -77.7(2)
N00A C00K C00R N00J 40.7(4)
N00A C00K C00R C01B -75.6(4)
N00A C00K C00V C00O 1.2(5)
N00A C00Q C00S C00O -0.3(5)
N00B Fe08 N00A C00K -99.1(2)
N00B Fe08 N00A C00Q 82.5(3)
N00B Fe08 N00D C013 95.7(2)
N00B Fe08 N00D C018 -98.2(3)
N00B Fe08 N00I C00X -146.3(3)
N00B Fe08 N00I C01B 32.5(3)
N00B Fe08 N00J C00R 139.3(2)
N00B Fe08 N00J C01O -102.4(2)
N00B Fe08 N00J C021 20.1(2)
N00B C00L C012 C01G 0.2(5)
N00B C00L C012 C01Z -179.1(3)
N00B C00L C020 C029 178.6(3)
N00B C01E C021 N00J 37.1(4)
N00C Fe07 N00E C00P 165.9(3)
N00C Fe07 N00E C017 -1.6(2)
N00C Fe07 N00F C011 19.5(2)
N00C Fe07 N00F C01M -175.3(3)
N00C Fe07 N00G C00M 153.1(3)
N00C Fe07 N00G C00W -23.8(2)
N00C Fe07 N00H C00Z -155.2(3)
N00C Fe07 N00H C01I 26.6(2)
N00D Fe08 N00A C00K -10.3(4)
N00D Fe08 N00A C00Q 171.3(3)
N00D Fe08 N00B C00L 87.1(3)
N00D Fe08 N00B C01E -80.7(2)
N00D Fe08 N00I C00X -74.3(3)
N00D Fe08 N00I C01B 104.5(2)
N00D Fe08 N00J C00R -132.3(2)
N00D Fe08 N00J C01O -14.0(2)
N00D Fe08 N00J C021 108.4(2)
N00D C013 C01O N00J 6.3(5)
N00D C018 C01F C01R 178.2(3)
N00D C018 C01U C01Y -178.9(3)
N00D C018 C01U C025 -0.1(5)
N00E Fe07 N00C C019 -106.2(2)
N00E Fe07 N00C C01C 17.3(2)
N00E Fe07 N00C C01P 135.9(2)
N00E Fe07 N00F C011 99.0(2)
N00E Fe07 N00F C01M -95.8(3)
N00E Fe07 N00G C00M 74.7(3)
N00E Fe07 N00G C00W -102.2(2)
N00E Fe07 N00H C00Z -154.3(3)
N00E Fe07 N00H C01I 27.5(4)
N00E C00P C00T C01D -177.8(3)
N00E C017 C01C N00C 32.1(4)
N00E C017 C022 C01T -1.3(5)
N00F Fe07 N00C C019 -18.2(2)
N00F Fe07 N00C C01C 105.4(2)
N00F Fe07 N00C C01P -136.1(2)
N00F Fe07 N00E C00P 88.7(3)
N00F Fe07 N00E C017 -78.9(2)
N00F Fe07 N00G C00M 155.0(3)
N00F Fe07 N00G C00W -21.9(4)
N00F Fe07 N00H C00Z -78.5(3)
N00F Fe07 N00H C01I 103.3(2)
N00F C011 C015 C024 -1.9(6)
N00F C011 C019 N00C 0.9(5)
N00F C01M C01S C027 179.3(3)
N00G Fe07 N00C C019 160.9(2)
N00G Fe07 N00C C01C -75.6(2)
N00G Fe07 N00C C01P 43.0(2)
N00G Fe07 N00E C00P -119.3(3)
N00G Fe07 N00E C017 73.1(2)
N00G Fe07 N00F C011 17.7(4)
N00G Fe07 N00F C01M -177.2(2)
N00G Fe07 N00H C00Z 128.6(3)
N00G Fe07 N00H C01I -49.6(2)
N00G C00M C016 C01X 0.4(6)
N00G C00W C01L C01X -1.0(5)
N00G C00W C01P N00C 43.1(4)
N00G C00W C01P C01I -72.9(4)
N00H Fe07 N00C C019 73.4(2)
N00H Fe07 N00C C01C -163.1(2)
N00H Fe07 N00C C01P -44.5(2)
N00H Fe07 N00E C00P 165.1(2)
N00H Fe07 N00E C017 -2.5(4)
N00H Fe07 N00F C011 -54.5(2)
N00H Fe07 N00F C01M 110.7(3)
N00H Fe07 N00G C00M -131.8(3)
N00H Fe07 N00G C00W 51.3(2)
N00H C00Z C01Q C01A -0.8(6)
N00H C01I C01P N00C -41.3(4)
N00H C01I C01P C00W 74.5(4)
N00I Fe08 N00A C00K 51.6(2)
N00I Fe08 N00A C00Q -126.8(3)
N00I Fe08 N00B C00L 158.9(2)
N00I Fe08 N00B C01E -8.9(3)
N00I Fe08 N00D C013 -56.3(2)
N00I Fe08 N00D C018 109.7(3)
N00I Fe08 N00J C00R -44.33(19)
N00I Fe08 N00J C01O 73.9(2)
N00I Fe08 N00J C021 -163.6(2)
N00I C01B C01K C01V -0.2(6)
N00J Fe08 N00A C00K -23.4(2)
N00J Fe08 N00A C00Q 158.1(3)
N00J Fe08 N00B C00L 166.1(3)
N00J Fe08 N00B C01E -1.7(2)
N00J Fe08 N00D C013 17.9(2)
N00J Fe08 N00D C018 -176.0(3)
N00J Fe08 N00I C00X -153.6(3)
N00J Fe08 N00I C01B 25.2(2)
N00J C00R C01B N00I -42.2(4)
N00J C00R C01B C01K 138.3(3)
C00K N00A C00Q C00S 0.4(5)
C00K C00R C01B N00I 74.7(4)
C00K C00R C01B C01K -104.7(4)
C00L N00B C01E C014 -2.2(5)
C00L N00B C01E C021 172.7(3)
C00L C012 C01G C014 -1.4(5)
C00L C012 C01Z C01J 1.1(6)
C00L C020 C029 C01J 0.0(6)
C00M N00G C00W C01L 0.4(5)
C00M N00G C00W C01P 180.0(3)
C00M C016 C01X C01L -0.9(6)
C00N C00P C00T C01D 3.0(5)
C00N C01N C026 C01D 1.8(6)
C00N C01T C022 C017 1.6(6)
C00P N00E C017 C01C 175.7(3)
C00P N00E C017 C022 -0.6(5)
C00P C00N C01N C026 0.2(5)
C00P C00N C01T C022 -0.1(5)
C00P C00T C01D C026 -1.0(6)
C00Q N00A C00K C00R 176.8(3)
C00Q N00A C00K C00V -0.8(5)
C00R N00J C01O C013 121.2(3)
C00R N00J C021 C01E -147.0(3)
C00R C00K C00V C00O -176.2(3)
C00R C01B C01K C01V 179.2(3)
C00S C00O C00V C00K -1.1(5)
C00T C01D C026 C01N -1.5(6)
C00V C00K C00R N00J -141.7(3)
C00V C00K C00R C01B 102.0(4)
C00V C00O C00S C00Q 0.7(5)
C00W N00G C00M C016 -0.1(5)
C00W C01L C01X C016 1.2(6)
C00X N00I C01B C00R -179.6(3)
C00X N00I C01B C01K -0.2(5)
C00X C00U C01V C01K -0.5(6)
C00Y C01A C01Q C00Z 0.6(6)
C00Y C01I C01P N00C 139.7(3)
C00Y C01I C01P C00W -104.5(4)
C00Z N00H C01I C00Y 0.1(5)
C00Z N00H C01I C01P -178.9(3)
C010 C013 C01O N00J -175.7(3)
C011 N00F C01M C01H 6.9(5)
C011 N00F C01M C01S -171.4(3)
C011 C015 C024 C01H 4.3(6)
C012 C00L C020 C029 1.3(5)
C013 N00D C018 C01F -174.6(3)
C013 N00D C018 C01U 3.0(5)
C013 C010 C025 C01U 0.6(6)
C014 C01E C021 N00J -147.7(3)
C015 C011 C019 N00C -179.2(3)
C017 N00E C00P C00N 2.2(5)
C017 N00E C00P C00T -177.0(3)
C018 N00D C013 C010 -4.2(5)
C018 N00D C013 C01O 173.6(3)
C018 C01F C01R C01W 0.6(6)
C018 C01U C01Y C01W 1.0(6)
C018 C01U C025 C010 -1.6(6)
C019 N00C C01C C017 93.0(3)
C019 N00C C01P C00W -175.4(3)
C019 N00C C01P C01I -58.5(3)
C019 C011 C015 C024 178.2(4)
C01A C00Y C01I N00H -0.2(6)
C01A C00Y C01I C01P 178.7(3)
C01B N00I C00X C00U 0.2(5)
C01B C01K C01V C00U 0.5(6)
C01C N00C C019 C011 -105.7(3)
C01C N00C C01P C00W 56.9(4)
C01C N00C C01P C01I 173.8(3)
C01C C017 C022 C01T -177.7(3)
C01E N00B C00L C012 1.5(5)
C01E N00B C00L C020 -175.7(3)
C01E C014 C01G C012 0.9(6)
C01F C018 C01U C01Y -1.4(5)
C01F C018 C01U C025 177.4(4)
C01F C01R C01W C01Y -1.0(7)
C01G C012 C01Z C01J -178.2(4)
C01G C014 C01E N00B 1.0(5)
C01G C014 C01E C021 -173.8(3)
C01H C01M C01S C027 0.9(5)
C01H C023 C028 C027 -1.2(7)
C01I N00H C00Z C01Q 0.4(5)
C01I C00Y C01A C01Q -0.2(6)
C01L C00W C01P N00C -137.3(3)
C01L C00W C01P C01I 106.6(4)
C01M N00F C011 C015 -3.8(5)
C01M N00F C011 C019 176.1(3)
C01M C01H C023 C028 3.9(6)
C01M C01H C024 C015 -1.2(6)
C01M C01S C027 C028 1.9(6)
C01N C00N C00P N00E 178.2(3)
C01N C00N C00P C00T -2.6(5)
C01N C00N C01T C022 179.8(4)
C01O N00J C00R C00K -173.7(3)
C01O N00J C00R C01B -57.2(3)
C01O N00J C021 C01E 86.6(3)
C01P N00C C019 C011 125.9(3)
C01P N00C C01C C017 -139.5(3)
C01P C00W C01L C01X 179.5(3)
C01R C01W C01Y C01U 0.2(7)
C01S C027 C028 C023 -1.8(6)
C01T C00N C00P N00E -1.9(5)
C01T C00N C00P C00T 177.4(3)
C01T C00N C01N C026 -179.7(4)
C01U C018 C01F C01R 0.6(5)
C01V C00U C00X N00I 0.1(6)
C01Y C01U C025 C010 177.1(4)
C01Z C012 C01G C014 177.9(4)
C01Z C01J C029 C020 -0.8(6)
C020 C00L C012 C01G 177.5(3)
C020 C00L C012 C01Z -1.8(5)
C021 N00J C00R C00K 60.2(3)
C021 N00J C00R C01B 176.7(3)
C021 N00J C01O C013 -111.7(3)
C022 C017 C01C N00C -151.4(3)
C023 C01H C01M N00F 177.9(3)
C023 C01H C01M C01S -3.7(5)
C023 C01H C024 C015 176.2(4)
C024 C01H C01M N00F -4.6(5)
C024 C01H C01M C01S 173.8(3)
C024 C01H C023 C028 -173.5(4)
C025 C010 C013 N00D 2.5(6)
C025 C010 C013 C01O -175.5(4)
C025 C01U C01Y C01W -177.8(4)
C029 C01J C01Z C012 0.2(6)
